data_7032151
loop_
_publ_author_name
'Holthausen, Michael H.'
'Mallov, Ian'
'Stephan, Douglas W.'

_publ_section_title
;
 Phosphinimine-substituted boranes and borenium ions.
;
_journal_issue 40
_journal_name_full 'Dalton transactions (Cambridge, England : 2003)'
_journal_page_first 15201
_journal_page_last 15211
_journal_paper_doi 10.1039/c4dt02406k
_journal_volume 43
_journal_year 2014
_chemical_formula_moiety 'C24 H37 B N P'
_chemical_formula_sum 'C24 H37 B N P'
_chemical_formula_weight 381.32
_chemical_name_systematic
;
 ?
;
_space_group_IT_number 2
_symmetry_cell_setting triclinic
_symmetry_space_group_name_Hall '-P 1'
_symmetry_space_group_name_H-M 'P -1'
_atom_sites_solution_hydrogens geom
_atom_sites_solution_primary direct
_atom_sites_solution_secondary difmap
_audit_creation_method SHELXL-97
_cell_angle_alpha 96.504(3)
_cell_angle_beta 100.999(2)
_cell_angle_gamma 97.696(3)
_cell_formula_units_Z 4
_cell_length_a 12.0582(6)
_cell_length_b 12.7370(6)
_cell_length_c 15.7609(7)
_cell_measurement_reflns_used 8138
_cell_measurement_temperature 150(2)
_cell_measurement_theta_max 53.36
_cell_measurement_theta_min 4.98
_cell_volume 2330.67(19)
_computing_cell_refinement
'Bruker SMART. Area-Detector Software Package. (Siemens Industrial Automation, 1993, Inc.: Madison, WI)'
_computing_data_collection
'Bruker SMART. Area-Detector Software Package. (Siemens Industrial Automation, 1993, Inc.: Madison, WI)'
_computing_data_reduction
'Bruker SAINT. Area-Detector Integration Software. (Siemens Industrial Automation, 1995, Inc.: Madison, WI)'
_computing_molecular_graphics 'Ortep for Windows (L. J. Farrugia, J. Appl. Cryst. 1997, 30, 565)'
_computing_publication_material 'WinGX v1.70.01 (L. J. Farrugia, J. Appl. Cryst. 1999, 32, 837)'
_computing_structure_refinement
'SHELX-97. Programs for Crystal Structure Analysis. (G. M. Sheldrick, 1997, Release 97-2, University of Gttingen, Germany)'
_computing_structure_solution
'SHELX-97. Programs for Crystal Structure Analysis. (G. M. Sheldrick, 1997, Release 97-2, University of Gttingen, Germany)'
_diffrn_ambient_temperature 150(2)
_diffrn_measured_fraction_theta_full 0.994
_diffrn_measured_fraction_theta_max 0.994
_diffrn_measurement_device_type 'Bruker Apex II CCD detector'
_diffrn_measurement_method 'phi and omega scans'
_diffrn_radiation_monochromator graphite
_diffrn_radiation_source 'fine-focus sealed tube'
_diffrn_radiation_type MoK\a
_diffrn_radiation_wavelength 0.71073
_diffrn_reflns_av_R_equivalents 0.0709
_diffrn_reflns_av_unetI/netI 0.1060
_diffrn_reflns_limit_h_max 13
_diffrn_reflns_limit_h_min -15
_diffrn_reflns_limit_k_max 16
_diffrn_reflns_limit_k_min -16
_diffrn_reflns_limit_l_max 20
_diffrn_reflns_limit_l_min -20
_diffrn_reflns_number 38090
_diffrn_reflns_theta_full 27.12
_diffrn_reflns_theta_max 27.12
_diffrn_reflns_theta_min 1.33
_exptl_absorpt_coefficient_mu 0.126
_exptl_absorpt_correction_T_max 0.7455
_exptl_absorpt_correction_T_min 0.7085
_exptl_absorpt_correction_type multi-scan
_exptl_absorpt_process_details
'SADABS. Area-Detector Integration Software. (Siemens Industrial Automation, 1995, Inc.: Madison, WI)'
_exptl_crystal_colour colourless
_exptl_crystal_density_diffrn 1.087
_exptl_crystal_density_method 'not measured'
_exptl_crystal_description block
_exptl_crystal_F_000 832
_exptl_crystal_size_max 0.10
_exptl_crystal_size_mid 0.10
_exptl_crystal_size_min 0.10
_refine_diff_density_max 0.406
_refine_diff_density_min -0.357
_refine_diff_density_rms 0.056
_refine_ls_extinction_method none
_refine_ls_goodness_of_fit_ref 1.017
_refine_ls_hydrogen_treatment constr
_refine_ls_matrix_type full
_refine_ls_number_parameters 505
_refine_ls_number_reflns 10233
_refine_ls_number_restraints 0
_refine_ls_restrained_S_all 1.017
_refine_ls_R_factor_all 0.1392
_refine_ls_R_factor_gt 0.0629
_refine_ls_shift/su_max 0.049
_refine_ls_shift/su_mean 0.001
_refine_ls_structure_factor_coef Fsqd
_refine_ls_weighting_details 'calc w=1/[\s^2^(Fo^2^)+(0.0668P)^2^+0.3625P] where P=(Fo^2^+2Fc^2^)/3'
_refine_ls_weighting_scheme calc
_refine_ls_wR_factor_gt 0.1323
_refine_ls_wR_factor_ref 0.1617
_reflns_number_gt 5615
_reflns_number_total 10233
_reflns_threshold_expression >2sigma(I)
_cod_data_source_file c4dt02406k1.cif
_cod_data_source_block 3c
_cod_depositor_comments 'Adding full bibliography for 7032148--7032159.cif.'
_cod_database_code 7032151

loop_
_symmetry_equiv_pos_as_xyz
'x, y, z'
'-x, -y, -z'

loop_
_atom_site_label
_atom_site_type_symbol
_atom_site_fract_x
_atom_site_fract_y
_atom_site_fract_z
_atom_site_U_iso_or_equiv
_atom_site_adp_type
_atom_site_occupancy
_atom_site_symmetry_multiplicity
_atom_site_calc_flag
_atom_site_refinement_flags
C1 C 0.6908(3) 0.7695(3) 0.3664(2) 0.0519(9) Uani 1 1 d .
H1A H 0.6906 0.7854 0.3063 0.062 Uiso 1 1 calc R
H1B H 0.7700 0.7908 0.4008 0.062 Uiso 1 1 calc R
C2 C 0.6556(3) 0.6487(3) 0.3630(2) 0.0620(11) Uani 1 1 d .
H2A H 0.6552 0.6321 0.4222 0.093 Uiso 1 1 calc R
H2B H 0.7102 0.6106 0.3383 0.093 Uiso 1 1 calc R
H2C H 0.5788 0.6261 0.3263 0.093 Uiso 1 1 calc R
C3 C 0.4604(3) 0.8067(3) 0.34138(19) 0.0532(9) Uani 1 1 d .
H3A H 0.4690 0.8132 0.2809 0.064 Uiso 1 1 calc R
H3B H 0.4349 0.7301 0.3440 0.064 Uiso 1 1 calc R
C4 C 0.3679(3) 0.8705(3) 0.3624(2) 0.0675(11) Uani 1 1 d .
H4A H 0.3578 0.8637 0.4219 0.101 Uiso 1 1 calc R
H4B H 0.2956 0.8427 0.3209 0.101 Uiso 1 1 calc R
H4C H 0.3910 0.9461 0.3578 0.101 Uiso 1 1 calc R
C5 C 0.6413(3) 0.9868(3) 0.4016(2) 0.0632(11) Uani 1 1 d .
H5A H 0.5858 1.0294 0.4216 0.076 Uiso 1 1 calc R
H5B H 0.7166 1.0130 0.4412 0.076 Uiso 1 1 calc R
C6 C 0.6509(5) 1.0097(4) 0.3092(2) 0.0978(16) Uani 1 1 d .
H6A H 0.7082 0.9710 0.2892 0.147 Uiso 1 1 calc R
H6B H 0.6739 1.0867 0.3104 0.147 Uiso 1 1 calc R
H6C H 0.5766 0.9860 0.2692 0.147 Uiso 1 1 calc R
C7 C 0.5717(2) 0.7884(2) 0.66116(16) 0.0251(6) Uani 1 1 d .
C8 C 0.6204(2) 0.83440(19) 0.74877(16) 0.0237(6) Uani 1 1 d .
C9 C 0.5608(2) 0.8183(2) 0.81473(17) 0.0272(6) Uani 1 1 d .
H9 H 0.5945 0.8516 0.8726 0.033 Uiso 1 1 calc R
C10 C 0.4537(2) 0.7553(2) 0.79903(17) 0.0300(6) Uani 1 1 d .
C11 C 0.4065(2) 0.7097(2) 0.71355(18) 0.0336(7) Uani 1 1 d .
H11 H 0.3339 0.6652 0.7012 0.040 Uiso 1 1 calc R
C12 C 0.4614(2) 0.7268(2) 0.64532(17) 0.0326(7) Uani 1 1 d .
C13 C 0.7365(2) 0.9043(2) 0.77277(17) 0.0282(6) Uani 1 1 d .
H13A H 0.7318 0.9716 0.7487 0.042 Uiso 1 1 calc R
H13B H 0.7921 0.8671 0.7487 0.042 Uiso 1 1 calc R
H13C H 0.7608 0.9196 0.8365 0.042 Uiso 1 1 calc R
C14 C 0.3914(3) 0.7368(2) 0.87158(19) 0.0425(8) Uani 1 1 d .
H14A H 0.3157 0.6944 0.8471 0.064 Uiso 1 1 calc R
H14B H 0.3827 0.8058 0.9018 0.064 Uiso 1 1 calc R
H14C H 0.4353 0.6981 0.9130 0.064 Uiso 1 1 calc R
C15 C 0.3982(3) 0.6749(3) 0.55412(19) 0.0492(9) Uani 1 1 d .
H15A H 0.3408 0.6146 0.5584 0.074 Uiso 1 1 calc R
H15B H 0.4529 0.6490 0.5213 0.074 Uiso 1 1 calc R
H15C H 0.3603 0.7277 0.5238 0.074 Uiso 1 1 calc R
C16 C 0.7620(2) 0.7600(2) 0.59128(16) 0.0272(6) Uani 1 1 d .
C17 C 0.7715(2) 0.6513(2) 0.59787(17) 0.0309(7) Uani 1 1 d .
C18 C 0.8742(3) 0.6144(2) 0.59339(18) 0.0383(7) Uani 1 1 d .
H18 H 0.8779 0.5408 0.5964 0.046 Uiso 1 1 calc R
C19 C 0.9711(2) 0.6805(3) 0.58471(17) 0.0369(7) Uani 1 1 d .
C20 C 0.9633(2) 0.7876(2) 0.58318(17) 0.0352(7) Uani 1 1 d .
H20 H 1.0295 0.8354 0.5799 0.042 Uiso 1 1 calc R
C21 C 0.8619(2) 0.8281(2) 0.58632(16) 0.0297(6) Uani 1 1 d .
C22 C 0.6718(3) 0.5725(2) 0.6102(2) 0.0425(8) Uani 1 1 d .
H22A H 0.6943 0.5015 0.6117 0.064 Uiso 1 1 calc R
H22B H 0.6066 0.5690 0.5616 0.064 Uiso 1 1 calc R
H22C H 0.6501 0.5960 0.6653 0.064 Uiso 1 1 calc R
C23 C 1.0818(3) 0.6393(3) 0.5809(2) 0.0572(10) Uani 1 1 d .
H23A H 1.1345 0.6595 0.6377 0.086 Uiso 1 1 calc R
H23B H 1.1162 0.6706 0.5360 0.086 Uiso 1 1 calc R
H23C H 1.0666 0.5612 0.5663 0.086 Uiso 1 1 calc R
C24 C 0.8663(3) 0.9480(2) 0.5887(2) 0.0429(8) Uani 1 1 d .
H24A H 0.9182 0.9852 0.6424 0.064 Uiso 1 1 calc R
H24B H 0.7895 0.9658 0.5872 0.064 Uiso 1 1 calc R
H24C H 0.8941 0.9704 0.5380 0.064 Uiso 1 1 calc R
C25 C 0.9823(2) 0.6540(2) 1.32342(18) 0.0359(7) Uani 1 1 d .
H25A H 0.9173 0.6266 1.3491 0.043 Uiso 1 1 calc R
H25B H 1.0470 0.6167 1.3444 0.043 Uiso 1 1 calc R
C26 C 1.0176(3) 0.7743(2) 1.35487(19) 0.0462(8) Uani 1 1 d .
H26A H 1.0863 0.8006 1.3341 0.069 Uiso 1 1 calc R
H26B H 1.0337 0.7872 1.4188 0.069 Uiso 1 1 calc R
H26C H 0.9552 0.8121 1.3318 0.069 Uiso 1 1 calc R
C27 C 1.0730(2) 0.6523(2) 1.1673(2) 0.0344(7) Uani 1 1 d .
H27A H 1.0549 0.6363 1.1028 0.041 Uiso 1 1 calc R
H27B H 1.1023 0.7299 1.1830 0.041 Uiso 1 1 calc R
C28 C 1.1686(3) 0.5906(3) 1.2025(3) 0.0598(10) Uani 1 1 d .
H28A H 1.1852 0.6029 1.2665 0.090 Uiso 1 1 calc R
H28B H 1.2377 0.6156 1.1817 0.090 Uiso 1 1 calc R
H28C H 1.1441 0.5140 1.1819 0.090 Uiso 1 1 calc R
C29 C 0.9007(2) 0.4807(2) 1.18226(18) 0.0335(7) Uani 1 1 d .
H29A H 0.9630 0.4465 1.2127 0.040 Uiso 1 1 calc R
H29B H 0.8315 0.4596 1.2055 0.040 Uiso 1 1 calc R
C30 C 0.8761(3) 0.4387(2) 1.08429(19) 0.0432(8) Uani 1 1 d .
H30A H 0.8196 0.4770 1.0530 0.065 Uiso 1 1 calc R
H30B H 0.8458 0.3620 1.0748 0.065 Uiso 1 1 calc R
H30C H 0.9470 0.4502 1.0625 0.065 Uiso 1 1 calc R
C31 C 0.6625(2) 0.75589(18) 1.09882(15) 0.0200(6) Uani 1 1 d .
C32 C 0.5728(2) 0.67691(19) 1.10792(15) 0.0216(6) Uani 1 1 d .
C33 C 0.4632(2) 0.7021(2) 1.10696(16) 0.0268(6) Uani 1 1 d .
H33 H 0.4043 0.6475 1.1126 0.032 Uiso 1 1 calc R
C34 C 0.4372(2) 0.8035(2) 1.09807(16) 0.0266(6) Uani 1 1 d .
C35 C 0.5250(2) 0.8810(2) 1.08929(16) 0.0273(6) Uani 1 1 d .
H35 H 0.5098 0.9515 1.0838 0.033 Uiso 1 1 calc R
C36 C 0.6353(2) 0.85875(19) 1.08822(16) 0.0251(6) Uani 1 1 d .
C37 C 0.5898(2) 0.56232(19) 1.11719(18) 0.0291(6) Uani 1 1 d .
H37A H 0.6120 0.5299 1.0648 0.044 Uiso 1 1 calc R
H37B H 0.5182 0.5211 1.1242 0.044 Uiso 1 1 calc R
H37C H 0.6501 0.5621 1.1685 0.044 Uiso 1 1 calc R
C38 C 0.3185(2) 0.8289(2) 1.0973(2) 0.0391(7) Uani 1 1 d .
H38A H 0.2658 0.7900 1.0446 0.059 Uiso 1 1 calc R
H38B H 0.3194 0.9060 1.0978 0.059 Uiso 1 1 calc R
H38C H 0.2930 0.8072 1.1491 0.059 Uiso 1 1 calc R
C39 C 0.7244(2) 0.9497(2) 1.0787(2) 0.0379(7) Uani 1 1 d .
H39A H 0.6890 1.0139 1.0715 0.057 Uiso 1 1 calc R
H39B H 0.7560 0.9298 1.0273 0.057 Uiso 1 1 calc R
H39C H 0.7860 0.9642 1.1310 0.057 Uiso 1 1 calc R
C40 C 0.8554(2) 0.75489(18) 1.02503(16) 0.0198(6) Uani 1 1 d .
C41 C 0.9582(2) 0.82839(18) 1.03959(16) 0.0198(6) Uani 1 1 d .
C42 C 1.0154(2) 0.84321(19) 0.97201(16) 0.0224(6) Uani 1 1 d .
H42 H 1.0839 0.8937 0.9835 0.027 Uiso 1 1 calc R
C43 C 0.9763(2) 0.78718(19) 0.88865(16) 0.0218(6) Uani 1 1 d .
C44 C 0.8740(2) 0.71606(19) 0.87376(17) 0.0236(6) Uani 1 1 d .
H44 H 0.8444 0.6775 0.8169 0.028 Uiso 1 1 calc R
C45 C 0.8135(2) 0.69955(19) 0.93957(16) 0.0219(6) Uani 1 1 d .
C46 C 1.0075(2) 0.89895(19) 1.12699(16) 0.0262(6) Uani 1 1 d .
H46A H 1.0879 0.8915 1.1464 0.039 Uiso 1 1 calc R
H46B H 0.9642 0.8769 1.1704 0.039 Uiso 1 1 calc R
H46C H 1.0022 0.9738 1.1204 0.039 Uiso 1 1 calc R
C47 C 1.0392(2) 0.8044(2) 0.81629(17) 0.0323(7) Uani 1 1 d .
H47A H 1.0167 0.8661 0.7894 0.048 Uiso 1 1 calc R
H47B H 1.0200 0.7404 0.7721 0.048 Uiso 1 1 calc R
H47C H 1.1218 0.8177 0.8402 0.048 Uiso 1 1 calc R
C48 C 0.7027(2) 0.62090(19) 0.91706(17) 0.0278(6) Uani 1 1 d .
H48A H 0.6819 0.5986 0.8538 0.042 Uiso 1 1 calc R
H48B H 0.6419 0.6551 0.9362 0.042 Uiso 1 1 calc R
H48C H 0.7128 0.5581 0.9466 0.042 Uiso 1 1 calc R
N1 N 0.58702(19) 0.84003(18) 0.51067(14) 0.0327(6) Uani 1 1 d .
N2 N 0.83827(17) 0.68221(16) 1.17258(14) 0.0263(5) Uani 1 1 d .
B1 B 0.6396(3) 0.8001(2) 0.5844(2) 0.0287(7) Uani 1 1 d .
B2 B 0.7899(2) 0.7293(2) 1.10192(19) 0.0214(7) Uani 1 1 d .
P1 P 0.59823(7) 0.84903(7) 0.41397(5) 0.0399(2) Uani 1 1 d .
P2 P 0.94137(6) 0.62390(5) 1.20608(5) 0.02610(19) Uani 1 1 d .

loop_
_atom_site_aniso_label
_atom_site_aniso_U_11
_atom_site_aniso_U_22
_atom_site_aniso_U_33
_atom_site_aniso_U_23
_atom_site_aniso_U_13
_atom_site_aniso_U_12
C1 0.0403(19) 0.090(3) 0.0296(17) 0.0004(17) 0.0110(15) 0.0249(18)
C2 0.070(3) 0.076(3) 0.041(2) -0.0107(18) 0.0073(18) 0.038(2)
C3 0.046(2) 0.086(3) 0.0280(17) 0.0005(16) 0.0008(15) 0.0304(19)
C4 0.054(2) 0.101(3) 0.049(2) 0.000(2) -0.0003(18) 0.043(2)
C5 0.084(3) 0.075(3) 0.0342(19) 0.0143(18) 0.0081(19) 0.025(2)
C6 0.171(5) 0.090(3) 0.048(2) 0.028(2) 0.035(3) 0.043(3)
C7 0.0209(14) 0.0265(15) 0.0269(14) 0.0009(11) 0.0022(11) 0.0065(11)
C8 0.0231(14) 0.0230(14) 0.0251(14) 0.0036(11) 0.0021(11) 0.0088(11)
C9 0.0300(15) 0.0248(15) 0.0247(14) -0.0016(11) 0.0015(12) 0.0077(12)
C10 0.0298(15) 0.0322(16) 0.0291(15) 0.0047(12) 0.0077(13) 0.0062(12)
C11 0.0227(15) 0.0385(17) 0.0358(17) -0.0024(13) 0.0041(13) 0.0005(12)
C12 0.0260(15) 0.0409(17) 0.0272(15) -0.0046(12) 0.0005(12) 0.0070(13)
C13 0.0290(15) 0.0263(15) 0.0260(14) -0.0007(11) 0.0001(12) 0.0045(12)
C14 0.0407(18) 0.048(2) 0.0374(17) 0.0023(14) 0.0120(15) 0.0006(15)
C15 0.0309(17) 0.068(2) 0.0365(18) -0.0145(16) -0.0003(14) -0.0059(16)
C16 0.0261(15) 0.0333(16) 0.0215(14) 0.0002(11) 0.0025(11) 0.0084(12)
C17 0.0350(16) 0.0307(16) 0.0253(15) -0.0024(12) 0.0027(12) 0.0099(13)
C18 0.050(2) 0.0345(17) 0.0310(16) 0.0012(13) 0.0057(15) 0.0182(15)
C19 0.0351(17) 0.052(2) 0.0259(15) 0.0022(14) 0.0038(13) 0.0222(15)
C20 0.0283(16) 0.054(2) 0.0240(15) 0.0053(13) 0.0058(12) 0.0072(14)
C21 0.0321(16) 0.0343(16) 0.0229(14) 0.0028(12) 0.0035(12) 0.0101(13)
C22 0.049(2) 0.0294(17) 0.0478(19) 0.0006(14) 0.0104(16) 0.0060(14)
C23 0.046(2) 0.079(3) 0.052(2) 0.0062(18) 0.0085(17) 0.0364(19)
C24 0.0378(18) 0.0420(19) 0.0498(19) 0.0096(15) 0.0100(15) 0.0065(14)
C25 0.0350(17) 0.0382(17) 0.0362(17) 0.0108(13) 0.0069(14) 0.0077(14)
C26 0.054(2) 0.047(2) 0.0351(17) -0.0009(14) 0.0071(15) 0.0065(16)
C27 0.0291(16) 0.0316(16) 0.0508(19) 0.0153(14) 0.0192(14) 0.0114(13)
C28 0.0364(19) 0.048(2) 0.113(3) 0.036(2) 0.035(2) 0.0208(16)
C29 0.0315(16) 0.0266(15) 0.0445(18) 0.0108(13) 0.0098(14) 0.0041(12)
C30 0.053(2) 0.0310(17) 0.0445(19) -0.0009(14) 0.0100(16) 0.0097(15)
C31 0.0196(13) 0.0192(14) 0.0209(13) 0.0005(10) 0.0061(10) 0.0010(10)
C32 0.0197(13) 0.0250(14) 0.0197(13) 0.0010(10) 0.0046(11) 0.0036(11)
C33 0.0195(14) 0.0336(16) 0.0270(14) 0.0031(12) 0.0077(11) 0.0003(12)
C34 0.0221(14) 0.0353(16) 0.0236(14) 0.0028(12) 0.0059(11) 0.0082(12)
C35 0.0269(15) 0.0261(15) 0.0302(15) 0.0035(11) 0.0061(12) 0.0095(12)
C36 0.0230(14) 0.0236(15) 0.0272(14) -0.0002(11) 0.0048(11) 0.0022(11)
C37 0.0247(14) 0.0247(15) 0.0391(16) 0.0082(12) 0.0106(12) 0.0001(12)
C38 0.0297(16) 0.0466(19) 0.0465(19) 0.0090(14) 0.0142(14) 0.0149(14)
C39 0.0297(16) 0.0229(15) 0.062(2) 0.0100(14) 0.0103(15) 0.0042(12)
C40 0.0166(13) 0.0141(13) 0.0294(14) 0.0056(10) 0.0035(11) 0.0042(10)
C41 0.0168(13) 0.0173(13) 0.0261(14) 0.0054(10) 0.0034(11) 0.0047(10)
C42 0.0142(12) 0.0213(14) 0.0325(15) 0.0085(11) 0.0042(11) 0.0032(10)
C43 0.0227(14) 0.0198(14) 0.0270(14) 0.0080(11) 0.0098(11) 0.0074(11)
C44 0.0249(14) 0.0188(14) 0.0266(14) 0.0019(11) 0.0038(12) 0.0050(11)
C45 0.0191(13) 0.0186(13) 0.0270(14) 0.0037(11) 0.0020(11) 0.0035(10)
C46 0.0257(14) 0.0225(14) 0.0279(14) 0.0042(11) 0.0027(12) -0.0014(11)
C47 0.0340(16) 0.0315(16) 0.0345(16) 0.0051(12) 0.0158(13) 0.0038(13)
C48 0.0243(14) 0.0241(15) 0.0319(15) -0.0015(11) 0.0044(12) -0.0004(11)
N1 0.0321(13) 0.0439(15) 0.0241(12) 0.0022(10) 0.0061(10) 0.0154(11)
N2 0.0213(12) 0.0282(13) 0.0316(13) 0.0087(10) 0.0080(10) 0.0041(9)
B1 0.0267(17) 0.0253(17) 0.0301(17) -0.0036(13) 0.0007(14) 0.0038(13)
B2 0.0215(15) 0.0153(15) 0.0250(16) -0.0023(12) 0.0055(13) -0.0024(12)
P1 0.0410(5) 0.0580(6) 0.0236(4) 0.0028(4) 0.0066(4) 0.0207(4)
P2 0.0232(4) 0.0266(4) 0.0315(4) 0.0095(3) 0.0088(3) 0.0055(3)

loop_
_atom_type_symbol
_atom_type_description
_atom_type_scat_dispersion_real
_atom_type_scat_dispersion_imag
_atom_type_scat_source
H H 0.0000 0.0000 'International Tables Vol C Tables 4.2.6.8 and 6.1.1.4'
C C 0.0033 0.0016 'International Tables Vol C Tables 4.2.6.8 and 6.1.1.4'
N N 0.0061 0.0033 'International Tables Vol C Tables 4.2.6.8 and 6.1.1.4'
B B 0.0013 0.0007 'International Tables Vol C Tables 4.2.6.8 and 6.1.1.4'
P P 0.1023 0.0942 'International Tables Vol C Tables 4.2.6.8 and 6.1.1.4'

loop_
_geom_angle_atom_site_label_1
_geom_angle_atom_site_label_2
_geom_angle_atom_site_label_3
_geom_angle
C2 C1 P1 113.6(2)
C2 C1 H1A 108.9
P1 C1 H1A 108.9
C2 C1 H1B 108.9
P1 C1 H1B 108.9
H1A C1 H1B 107.7
C1 C2 H2A 109.5
C1 C2 H2B 109.5
H2A C2 H2B 109.5
C1 C2 H2C 109.5
H2A C2 H2C 109.5
H2B C2 H2C 109.5
C4 C3 P1 114.0(2)
C4 C3 H3A 108.7
P1 C3 H3A 108.7
C4 C3 H3B 108.7
P1 C3 H3B 108.7
H3A C3 H3B 107.6
C3 C4 H4A 109.5
C3 C4 H4B 109.5
H4A C4 H4B 109.5
C3 C4 H4C 109.5
H4A C4 H4C 109.5
H4B C4 H4C 109.5
C6 C5 P1 116.8(3)
C6 C5 H5A 108.1
P1 C5 H5A 108.1
C6 C5 H5B 108.1
P1 C5 H5B 108.1
H5A C5 H5B 107.3
C5 C6 H6A 109.5
C5 C6 H6B 109.5
H6A C6 H6B 109.5
C5 C6 H6C 109.5
H6A C6 H6C 109.5
H6B C6 H6C 109.5
C12 C7 C8 116.8(2)
C12 C7 B1 121.1(2)
C8 C7 B1 122.1(2)
C9 C8 C7 120.5(2)
C9 C8 C13 118.2(2)
C7 C8 C13 121.2(2)
C10 C9 C8 122.4(2)
C10 C9 H9 118.8
C8 C9 H9 118.8
C11 C10 C9 117.1(3)
C11 C10 C14 121.3(3)
C9 C10 C14 121.7(2)
C10 C11 C12 122.4(3)
C10 C11 H11 118.8
C12 C11 H11 118.8
C11 C12 C7 120.8(2)
C11 C12 C15 117.0(3)
C7 C12 C15 122.2(3)
C8 C13 H13A 109.5
C8 C13 H13B 109.5
H13A C13 H13B 109.5
C8 C13 H13C 109.5
H13A C13 H13C 109.5
H13B C13 H13C 109.5
C10 C14 H14A 109.5
C10 C14 H14B 109.5
H14A C14 H14B 109.5
C10 C14 H14C 109.5
H14A C14 H14C 109.5
H14B C14 H14C 109.5
C12 C15 H15A 109.5
C12 C15 H15B 109.5
H15A C15 H15B 109.5
C12 C15 H15C 109.5
H15A C15 H15C 109.5
H15B C15 H15C 109.5
C21 C16 C17 117.0(2)
C21 C16 B1 122.5(2)
C17 C16 B1 120.4(2)
C18 C17 C16 120.2(3)
C18 C17 C22 118.2(3)
C16 C17 C22 121.6(2)
C19 C18 C17 122.7(3)
C19 C18 H18 118.6
C17 C18 H18 118.6
C20 C19 C18 116.9(3)
C20 C19 C23 121.1(3)
C18 C19 C23 122.0(3)
C19 C20 C21 122.5(3)
C19 C20 H20 118.8
C21 C20 H20 118.8
C20 C21 C16 120.6(3)
C20 C21 C24 117.2(3)
C16 C21 C24 122.1(2)
C17 C22 H22A 109.5
C17 C22 H22B 109.5
H22A C22 H22B 109.5
C17 C22 H22C 109.5
H22A C22 H22C 109.5
H22B C22 H22C 109.5
C19 C23 H23A 109.5
C19 C23 H23B 109.5
H23A C23 H23B 109.5
C19 C23 H23C 109.5
H23A C23 H23C 109.5
H23B C23 H23C 109.5
C21 C24 H24A 109.5
C21 C24 H24B 109.5
H24A C24 H24B 109.5
C21 C24 H24C 109.5
H24A C24 H24C 109.5
H24B C24 H24C 109.5
C26 C25 P2 112.40(19)
C26 C25 H25A 109.1
P2 C25 H25A 109.1
C26 C25 H25B 109.1
P2 C25 H25B 109.1
H25A C25 H25B 107.9
C25 C26 H26A 109.5
C25 C26 H26B 109.5
H26A C26 H26B 109.5
C25 C26 H26C 109.5
H26A C26 H26C 109.5
H26B C26 H26C 109.5
C28 C27 P2 115.7(2)
C28 C27 H27A 108.4
P2 C27 H27A 108.4
C28 C27 H27B 108.4
P2 C27 H27B 108.4
H27A C27 H27B 107.4
C27 C28 H28A 109.5
C27 C28 H28B 109.5
H28A C28 H28B 109.5
C27 C28 H28C 109.5
H28A C28 H28C 109.5
H28B C28 H28C 109.5
C30 C29 P2 113.15(19)
C30 C29 H29A 108.9
P2 C29 H29A 108.9
C30 C29 H29B 108.9
P2 C29 H29B 108.9
H29A C29 H29B 107.8
C29 C30 H30A 109.5
C29 C30 H30B 109.5
H30A C30 H30B 109.5
C29 C30 H30C 109.5
H30A C30 H30C 109.5
H30B C30 H30C 109.5
C36 C31 C32 117.0(2)
C36 C31 B2 121.9(2)
C32 C31 B2 121.1(2)
C33 C32 C31 120.3(2)
C33 C32 C37 117.4(2)
C31 C32 C37 122.2(2)
C34 C33 C32 122.6(2)
C34 C33 H33 118.7
C32 C33 H33 118.7
C35 C34 C33 117.1(2)
C35 C34 C38 121.2(2)
C33 C34 C38 121.7(2)
C34 C35 C36 122.1(2)
C34 C35 H35 118.9
C36 C35 H35 118.9
C35 C36 C31 120.8(2)
C35 C36 C39 117.5(2)
C31 C36 C39 121.6(2)
C32 C37 H37A 109.5
C32 C37 H37B 109.5
H37A C37 H37B 109.5
C32 C37 H37C 109.5
H37A C37 H37C 109.5
H37B C37 H37C 109.5
C34 C38 H38A 109.5
C34 C38 H38B 109.5
H38A C38 H38B 109.5
C34 C38 H38C 109.5
H38A C38 H38C 109.5
H38B C38 H38C 109.5
C36 C39 H39A 109.5
C36 C39 H39B 109.5
H39A C39 H39B 109.5
C36 C39 H39C 109.5
H39A C39 H39C 109.5
H39B C39 H39C 109.5
C45 C40 C41 117.2(2)
C45 C40 B2 120.1(2)
C41 C40 B2 122.6(2)
C42 C41 C40 120.5(2)
C42 C41 C46 117.1(2)
C40 C41 C46 122.3(2)
C43 C42 C41 122.5(2)
C43 C42 H42 118.7
C41 C42 H42 118.7
C42 C43 C44 117.1(2)
C42 C43 C47 121.8(2)
C44 C43 C47 121.1(2)
C43 C44 C45 122.2(2)
C43 C44 H44 118.9
C45 C44 H44 118.9
C44 C45 C40 120.5(2)
C44 C45 C48 118.4(2)
C40 C45 C48 121.1(2)
C41 C46 H46A 109.5
C41 C46 H46B 109.5
H46A C46 H46B 109.5
C41 C46 H46C 109.5
H46A C46 H46C 109.5
H46B C46 H46C 109.5
C43 C47 H47A 109.5
C43 C47 H47B 109.5
H47A C47 H47B 109.5
C43 C47 H47C 109.5
H47A C47 H47C 109.5
H47B C47 H47C 109.5
C45 C48 H48A 109.5
C45 C48 H48B 109.5
H48A C48 H48B 109.5
C45 C48 H48C 109.5
H48A C48 H48C 109.5
H48B C48 H48C 109.5
B1 N1 P1 140.5(2)
B2 N2 P2 142.1(2)
N1 B1 C7 118.0(2)
N1 B1 C16 122.2(3)
C7 B1 C16 119.8(2)
N2 B2 C40 122.6(2)
N2 B2 C31 117.0(2)
C40 B2 C31 120.5(2)
N1 P1 C3 109.81(15)
N1 P1 C5 110.43(14)
C3 P1 C5 105.90(17)
N1 P1 C1 118.47(14)
C3 P1 C1 103.55(15)
C5 P1 C1 107.82(18)
N2 P2 C29 111.11(12)
N2 P2 C25 109.29(13)
C29 P2 C25 105.80(13)
N2 P2 C27 119.26(12)
C29 P2 C27 105.12(14)
C25 P2 C27 105.34(14)

loop_
_geom_bond_atom_site_label_1
_geom_bond_atom_site_label_2
_geom_bond_distance
C1 C2 1.532(5)
C1 P1 1.813(3)
C1 H1A 0.9900
C1 H1B 0.9900
C2 H2A 0.9800
C2 H2B 0.9800
C2 H2C 0.9800
C3 C4 1.529(4)
C3 P1 1.804(3)
C3 H3A 0.9900
C3 H3B 0.9900
C4 H4A 0.9800
C4 H4B 0.9800
C4 H4C 0.9800
C5 C6 1.540(5)
C5 P1 1.805(4)
C5 H5A 0.9900
C5 H5B 0.9900
C6 H6A 0.9800
C6 H6B 0.9800
C6 H6C 0.9800
C7 C12 1.413(4)
C7 C8 1.418(3)
C7 B1 1.595(4)
C8 C9 1.390(4)
C8 C13 1.512(3)
C9 C10 1.389(4)
C9 H9 0.9500
C10 C11 1.385(4)
C10 C14 1.506(4)
C11 C12 1.388(4)
C11 H11 0.9500
C12 C15 1.522(4)
C13 H13A 0.9800
C13 H13B 0.9800
C13 H13C 0.9800
C14 H14A 0.9800
C14 H14B 0.9800
C14 H14C 0.9800
C15 H15A 0.9800
C15 H15B 0.9800
C15 H15C 0.9800
C16 C21 1.408(4)
C16 C17 1.418(4)
C16 B1 1.614(4)
C17 C18 1.394(4)
C17 C22 1.517(4)
C18 C19 1.384(4)
C18 H18 0.9500
C19 C20 1.383(4)
C19 C23 1.507(4)
C20 C21 1.397(4)
C20 H20 0.9500
C21 C24 1.516(4)
C22 H22A 0.9800
C22 H22B 0.9800
C22 H22C 0.9800
C23 H23A 0.9800
C23 H23B 0.9800
C23 H23C 0.9800
C24 H24A 0.9800
C24 H24B 0.9800
C24 H24C 0.9800
C25 C26 1.532(4)
C25 P2 1.803(3)
C25 H25A 0.9900
C25 H25B 0.9900
C26 H26A 0.9800
C26 H26B 0.9800
C26 H26C 0.9800
C27 C28 1.534(4)
C27 P2 1.813(3)
C27 H27A 0.9900
C27 H27B 0.9900
C28 H28A 0.9800
C28 H28B 0.9800
C28 H28C 0.9800
C29 C30 1.534(4)
C29 P2 1.801(3)
C29 H29A 0.9900
C29 H29B 0.9900
C30 H30A 0.9800
C30 H30B 0.9800
C30 H30C 0.9800
C31 C36 1.413(3)
C31 C32 1.415(3)
C31 B2 1.610(4)
C32 C33 1.398(3)
C32 C37 1.520(3)
C33 C34 1.386(3)
C33 H33 0.9500
C34 C35 1.385(4)
C34 C38 1.507(4)
C35 C36 1.399(3)
C35 H35 0.9500
C36 C39 1.512(4)
C37 H37A 0.9800
C37 H37B 0.9800
C37 H37C 0.9800
C38 H38A 0.9800
C38 H38B 0.9800
C38 H38C 0.9800
C39 H39A 0.9800
C39 H39B 0.9800
C39 H39C 0.9800
C40 C45 1.413(3)
C40 C41 1.413(3)
C40 B2 1.607(4)
C41 C42 1.392(3)
C41 C46 1.524(3)
C42 C43 1.385(3)
C42 H42 0.9500
C43 C44 1.392(3)
C43 C47 1.506(4)
C44 C45 1.396(4)
C44 H44 0.9500
C45 C48 1.514(3)
C46 H46A 0.9800
C46 H46B 0.9800
C46 H46C 0.9800
C47 H47A 0.9800
C47 H47B 0.9800
C47 H47C 0.9800
C48 H48A 0.9800
C48 H48B 0.9800
C48 H48C 0.9800
N1 B1 1.396(4)
N1 P1 1.571(2)
N2 B2 1.392(3)
N2 P2 1.569(2)
